data_2204895
loop_
_publ_author_name
'Atalay, \,Sehriman'
'Yavuz, Metin'
'Bekircan, Olcay'
'Alpay Karao\<glu, \,Seng\"ul'
'\,Sahinba\,s, Esra'
'\,Sa\,smaz, Selami'

_publ_section_title
;
 4-(2,6-Dichlorobenzylamino)-3,5-diphenyl-4<i>H</i>-1,2,4-triazole
;
_journal_issue 1
_journal_name_full 'Acta Crystallographica Section E'
_journal_page_first o90
_journal_page_last o92
_journal_paper_doi 10.1107/S1600536804032179
_journal_volume 61
_journal_year 2005
_chemical_formula_iupac 'C21 H16 Cl2 N4'
_chemical_formula_moiety 'C21 H16 Cl2 N4'
_chemical_formula_sum 'C21 H16 Cl2 N4'
_chemical_formula_weight 395.28
_chemical_name_systematic
;
4-(2,6-Dichlorobenzylamino)-3,5-diphenyl-4H-1,2,4-triazole
;
_space_group_IT_number 61
_symmetry_cell_setting orthorhombic
_symmetry_space_group_name_Hall '-P 2ac 2ab'
_symmetry_space_group_name_H-M 'P b c a'
_atom_sites_solution_hydrogens geom
_atom_sites_solution_primary direct
_atom_sites_solution_secondary difmap
_cell_angle_alpha 90.00
_cell_angle_beta 90.00
_cell_angle_gamma 90.00
_cell_formula_units_Z 8
_cell_length_a 23.5075(13)
_cell_length_b 13.9199(10)
_cell_length_c 11.531(8)
_cell_measurement_reflns_used 14312
_cell_measurement_temperature 293(2)
_cell_measurement_theta_max 25.73
_cell_measurement_theta_min 1.73
_cell_volume 3773(3)
_computing_cell_refinement X-AREA
_computing_data_collection 'X-AREA (Stoe & Cie, 2002)'
_computing_data_reduction 'X-RED32 (Stoe & Cie, 2002)'
_computing_molecular_graphics 'ORTEPIII (Burnett & Johnson, 1996)'
_computing_publication_material 'WinGX (Farrugia, 1997) and PARST (Nardelli, 1995)'
_computing_structure_refinement 'SHELXL97 (Sheldrick, 1997)'
_computing_structure_solution 'SHELXS97 (Sheldrick, 1997)'
_diffrn_ambient_temperature 293(2)
_diffrn_detector_area_resol_mean 6.67
_diffrn_measured_fraction_theta_full 1.000
_diffrn_measured_fraction_theta_max 1.000
_diffrn_measurement_device_type 'Stoe IPDS-II'
_diffrn_measurement_method '\w scans'
_diffrn_radiation_monochromator graphite
_diffrn_radiation_source 'fine-focus sealed tube'
_diffrn_radiation_type MoK\a
_diffrn_radiation_wavelength 0.71073
_diffrn_reflns_av_R_equivalents 0.0964
_diffrn_reflns_av_sigmaI/netI 0.0668
_diffrn_reflns_limit_h_max 28
_diffrn_reflns_limit_h_min -28
_diffrn_reflns_limit_k_max 17
_diffrn_reflns_limit_k_min -17
_diffrn_reflns_limit_l_max 14
_diffrn_reflns_limit_l_min -13
_diffrn_reflns_number 36036
_diffrn_reflns_theta_full 26.00
_diffrn_reflns_theta_max 26.00
_diffrn_reflns_theta_min 1.73
_diffrn_standards_decay_% 0
_diffrn_standards_interval_time 30
_diffrn_standards_number 1
_exptl_absorpt_coefficient_mu 0.357
_exptl_absorpt_correction_T_max 0.9684
_exptl_absorpt_correction_T_min 0.8817
_exptl_absorpt_correction_type integration
_exptl_absorpt_process_details '(X-RED32; Stoe & Cie 2002)'
_exptl_crystal_colour colorless
_exptl_crystal_density_diffrn 1.392
_exptl_crystal_density_method 'not measured'
_exptl_crystal_description plate
_exptl_crystal_F_000 1632
_exptl_crystal_size_max 0.415
_exptl_crystal_size_mid 0.253
_exptl_crystal_size_min 0.100
_refine_diff_density_max 0.140
_refine_diff_density_min -0.199
_refine_ls_extinction_coef 0.00149(16)
_refine_ls_extinction_expression Fc^*^=kFc[1+0.001xFc^2^\l^3^/sin(2\q)]^-1/4^
_refine_ls_extinction_method SHELXL97
_refine_ls_goodness_of_fit_ref 0.752
_refine_ls_hydrogen_treatment mixed
_refine_ls_matrix_type full
_refine_ls_number_parameters 249
_refine_ls_number_reflns 3705
_refine_ls_number_restraints 0
_refine_ls_restrained_S_all 0.752
_refine_ls_R_factor_all 0.0912
_refine_ls_R_factor_gt 0.0356
_refine_ls_shift/su_max 0.001
_refine_ls_shift/su_mean 0.000
_refine_ls_structure_factor_coef Fsqd
_refine_ls_weighting_details 'calc w=1/[\s^2^(Fo^2^)+(0.0403P)^2^] where P=(Fo^2^+2Fc^2^)/3'
_refine_ls_weighting_scheme calc
_refine_ls_wR_factor_gt 0.0688
_refine_ls_wR_factor_ref 0.0791
_reflns_number_gt 1822
_reflns_number_total 3705
_reflns_threshold_expression I>2\s(I)
_cod_data_source_file hg6107.cif
_cod_data_source_block I
_cod_database_code 2204895
_cod_database_fobs_code 2204895

loop_
_symmetry_equiv_pos_as_xyz
'x, y, z'
'-x+1/2, -y, z+1/2'
'x+1/2, -y+1/2, -z'
'-x, y+1/2, -z+1/2'
'-x, -y, -z'
'x-1/2, y, -z-1/2'
'-x-1/2, y-1/2, z'
'x, -y-1/2, z-1/2'

loop_
_atom_site_label
_atom_site_fract_x
_atom_site_fract_y
_atom_site_fract_z
_atom_site_U_iso_or_equiv
_atom_site_adp_type
_atom_site_calc_flag
_atom_site_refinement_flags
_atom_site_occupancy
_atom_site_type_symbol
C16 0.43219(11) 0.2405(2) 0.0230(3) 0.0795(8) Uani d . 1 C
H16 0.4547 0.2740 0.0755 0.095 Uiso calc R 1 H
Cl1 0.38978(3) 0.09506(5) 0.30725(6) 0.0712(2) Uani d . 1 Cl
C17 0.37396(10) 0.23614(17) 0.0386(2) 0.0640(7) Uani d . 1 C
H17 0.3574 0.2662 0.1023 0.077 Uiso calc R 1 H
C15 0.45694(13) 0.1949(2) -0.0709(3) 0.0931(10) Uani d . 1 C
H15 0.4961 0.1981 -0.0820 0.112 Uiso calc R 1 H
N3 0.26983(8) 0.17447(13) 0.18068(16) 0.0492(5) Uani d . 1 N
C8 0.08401(10) 0.20954(18) 0.2701(2) 0.0656(7) Uani d . 1 C
H8 0.0792 0.2483 0.3350 0.079 Uiso calc R 1 H
C7 0.13296(9) 0.21687(16) 0.2046(2) 0.0557(6) Uani d . 1 C
H7 0.1609 0.2608 0.2254 0.067 Uiso calc R 1 H
C12 0.34009(10) 0.18709(16) -0.0401(2) 0.0557(6) Uani d . 1 C
C24 0.36721(9) 0.02287(15) 0.1941(2) 0.0532(6) Uani d . 1 C
C18 0.26660(9) 0.07805(15) 0.23125(18) 0.0514(6) Uani d . 1 C
H18A 0.2286 0.0522 0.2217 0.062 Uiso calc R 1 H
H18B 0.2751 0.0808 0.3135 0.062 Uiso calc R 1 H
N4 0.24637(8) 0.17897(12) 0.06831(15) 0.0479(4) Uani d . 1 N
C14 0.42387(15) 0.1452(2) -0.1471(3) 0.0922(9) Uani d . 1 C
H14 0.4407 0.1135 -0.2092 0.111 Uiso calc R 1 H
C23 0.40785(11) -0.02410(18) 0.1293(2) 0.0678(7) Uani d . 1 C
H23 0.4462 -0.0177 0.1473 0.081 Uiso calc R 1 H
C3 0.27783(10) 0.18206(15) -0.0315(2) 0.0529(6) Uani d . 1 C
C9 0.04250(11) 0.1451(2) 0.2395(2) 0.0752(8) Uani d . 1 C
H9 0.0096 0.1401 0.2839 0.090 Uiso calc R 1 H
C19 0.30904(9) 0.01473(14) 0.17057(18) 0.0484(5) Uani d . 1 C
C13 0.36570(12) 0.14162(18) -0.1332(2) 0.0736(7) Uani d . 1 C
H13 0.3435 0.1084 -0.1866 0.088 Uiso calc R 1 H
C6 0.14062(9) 0.15939(16) 0.10849(19) 0.0522(6) Uani d . 1 C
C5 0.19076(9) 0.16790(15) 0.0334(2) 0.0513(6) Uani d . 1 C
N2 0.24381(9) 0.17586(13) -0.12159(16) 0.0611(5) Uani d . 1 N
N1 0.18845(8) 0.16650(14) -0.08001(17) 0.0606(5) Uani d . 1 N
C22 0.39108(12) -0.08031(18) 0.0380(2) 0.0754(7) Uani d . 1 C
H22 0.4184 -0.1103 -0.0078 0.091 Uiso calc R 1 H
C10 0.04949(11) 0.0882(2) 0.1437(3) 0.0796(8) Uani d . 1 C
H10 0.0211 0.0448 0.1232 0.096 Uiso calc R 1 H
C11 0.09824(10) 0.09459(18) 0.0773(2) 0.0680(7) Uani d . 1 C
H11 0.1027 0.0559 0.0122 0.082 Uiso calc R 1 H
C20 0.29440(10) -0.04689(15) 0.0812(2) 0.0532(6) Uani d . 1 C
C21 0.33454(12) -0.09303(17) 0.0131(2) 0.0672(7) Uani d . 1 C
H21 0.3233 -0.1319 -0.0484 0.081 Uiso calc R 1 H
Cl2 0.22309(3) -0.06788(4) 0.05001(5) 0.0719(2) Uani d . 1 Cl
H3 0.2553(9) 0.2212(15) 0.2237(19) 0.056(7) Uiso d . 1 H

loop_
_atom_site_aniso_label
_atom_site_aniso_U_11
_atom_site_aniso_U_22
_atom_site_aniso_U_33
_atom_site_aniso_U_12
_atom_site_aniso_U_13
_atom_site_aniso_U_23
C16 0.0559(17) 0.0874(19) 0.095(2) -0.0009(15) -0.0037(16) 0.0261(18)
Cl1 0.0613(4) 0.0792(4) 0.0731(4) -0.0028(3) -0.0119(3) -0.0127(4)
C17 0.0535(15) 0.0669(15) 0.0716(18) 0.0035(12) 0.0041(13) 0.0125(14)
C15 0.0628(19) 0.101(2) 0.115(3) 0.0200(18) 0.026(2) 0.042(2)
N3 0.0534(11) 0.0518(12) 0.0424(11) 0.0034(9) -0.0009(9) -0.0036(10)
C8 0.0562(16) 0.0870(19) 0.0535(16) 0.0089(14) 0.0000(13) 0.0011(14)
C7 0.0510(14) 0.0654(15) 0.0506(15) 0.0015(11) -0.0047(12) 0.0024(13)
C12 0.0595(15) 0.0518(13) 0.0559(15) 0.0067(11) 0.0106(13) 0.0110(12)
C24 0.0556(14) 0.0510(13) 0.0529(14) 0.0009(11) -0.0019(12) 0.0013(11)
C18 0.0496(13) 0.0641(15) 0.0404(12) -0.0013(11) -0.0010(10) 0.0029(12)
N4 0.0503(11) 0.0505(10) 0.0430(10) -0.0005(8) -0.0008(9) -0.0004(9)
C14 0.092(2) 0.096(2) 0.089(2) 0.0221(19) 0.032(2) 0.0161(19)
C23 0.0610(16) 0.0668(16) 0.0757(18) 0.0104(13) 0.0031(14) 0.0004(15)
C3 0.0595(15) 0.0491(13) 0.0500(14) 0.0013(11) 0.0077(13) 0.0030(11)
C9 0.0504(16) 0.098(2) 0.077(2) -0.0021(15) 0.0047(14) 0.0080(17)
C19 0.0566(14) 0.0465(12) 0.0420(13) -0.0011(11) 0.0002(11) 0.0065(11)
C13 0.0773(19) 0.0735(17) 0.0701(18) 0.0056(14) 0.0205(15) 0.0054(15)
C6 0.0463(14) 0.0585(14) 0.0518(14) 0.0017(11) -0.0038(11) 0.0055(12)
C5 0.0542(15) 0.0516(13) 0.0480(14) 0.0007(11) -0.0058(12) -0.0005(11)
N2 0.0662(13) 0.0690(13) 0.0481(11) -0.0001(10) 0.0000(11) 0.0060(11)
N1 0.0613(13) 0.0699(13) 0.0506(13) -0.0018(10) -0.0025(10) 0.0020(10)
C22 0.085(2) 0.0667(17) 0.0749(19) 0.0208(15) 0.0094(16) -0.0075(15)
C10 0.0572(17) 0.089(2) 0.093(2) -0.0132(14) -0.0015(15) -0.0045(18)
C11 0.0561(16) 0.0769(17) 0.0710(17) -0.0056(13) -0.0023(13) -0.0102(14)
C20 0.0614(15) 0.0466(12) 0.0515(14) -0.0017(11) -0.0053(12) 0.0040(11)
C21 0.092(2) 0.0525(14) 0.0575(16) 0.0075(14) -0.0043(15) -0.0071(12)
Cl2 0.0760(4) 0.0719(4) 0.0678(4) -0.0145(3) -0.0128(3) -0.0052(3)

loop_
_atom_type_symbol
_atom_type_description
_atom_type_scat_dispersion_real
_atom_type_scat_dispersion_imag
_atom_type_scat_source
C C 0.0033 0.0016 'International Tables Vol C Tables 4.2.6.8 and 6.1.1.4'
H H 0.0000 0.0000 'International Tables Vol C Tables 4.2.6.8 and 6.1.1.4'
Cl Cl 0.1484 0.1585 'International Tables Vol C Tables 4.2.6.8 and 6.1.1.4'
N N 0.0061 0.0033 'International Tables Vol C Tables 4.2.6.8 and 6.1.1.4'

loop_
_geom_angle_atom_site_label_1
_geom_angle_atom_site_label_2
_geom_angle_atom_site_label_3
_geom_angle
C17 C16 C15 119.9(3)
C17 C16 H16 120.0
C15 C16 H16 120.0
C16 C17 C12 120.3(3)
C16 C17 H17 119.9
C12 C17 H17 119.9
C14 C15 C16 119.9(3)
C14 C15 H15 120.1
C16 C15 H15 120.1
N4 N3 C18 112.72(16)
N4 N3 H3 109.3(14)
C18 N3 H3 115.4(13)
C9 C8 C7 120.1(2)
C9 C8 H8 120.0
C7 C8 H8 120.0
C6 C7 C8 120.4(2)
C6 C7 H7 119.8
C8 C7 H7 119.8
C13 C12 C17 118.9(2)
C13 C12 C3 117.6(2)
C17 C12 C3 123.5(2)
C23 C24 C19 122.3(2)
C23 C24 Cl1 118.16(19)
C19 C24 Cl1 119.53(17)
N3 C18 C19 108.50(17)
N3 C18 H18A 110.0
C19 C18 H18A 110.0
N3 C18 H18B 110.0
C19 C18 H18B 110.0
H18A C18 H18B 108.4
C3 N4 C5 105.70(19)
C3 N4 N3 124.27(18)
C5 N4 N3 129.44(18)
C15 C14 C13 120.6(3)
C15 C14 H14 119.7
C13 C14 H14 119.7
C22 C23 C24 119.2(2)
C22 C23 H23 120.4
C24 C23 H23 120.4
N2 C3 N4 109.5(2)
N2 C3 C12 123.9(2)
N4 C3 C12 126.6(2)
C10 C9 C8 120.0(2)
C10 C9 H9 120.0
C8 C9 H9 120.0
C20 C19 C24 115.9(2)
C20 C19 C18 123.0(2)
C24 C19 C18 120.73(19)
C14 C13 C12 120.4(3)
C14 C13 H13 119.8
C12 C13 H13 119.8
C7 C6 C11 119.4(2)
C7 C6 C5 122.2(2)
C11 C6 C5 118.4(2)
N1 C5 N4 109.5(2)
N1 C5 C6 123.7(2)
N4 C5 C6 126.8(2)
C3 N2 N1 107.63(18)
C5 N1 N2 107.69(18)
C23 C22 C21 120.9(2)
C23 C22 H22 119.5
C21 C22 H22 119.5
C9 C10 C11 120.6(2)
C9 C10 H10 119.7
C11 C10 H10 119.7
C10 C11 C6 119.5(2)
C10 C11 H11 120.2
C6 C11 H11 120.2
C19 C20 C21 122.7(2)
C19 C20 Cl2 119.84(18)
C21 C20 Cl2 117.50(19)
C22 C21 C20 118.8(2)
C22 C21 H21 120.6
C20 C21 H21 120.6

loop_
_geom_bond_atom_site_label_1
_geom_bond_atom_site_label_2
_geom_bond_distance
_geom_bond_publ_flag
C16 C17 1.382(3) ?
C16 C15 1.383(4) ?
C16 H16 0.9300 ?
Cl1 C24 1.730(2) y
C17 C12 1.387(3) ?
C17 H17 0.9300 ?
C15 C14 1.362(4) ?
C15 H15 0.9300 ?
N3 N4 1.410(2) y
N3 C18 1.465(3) y
N3 H3 0.89(2) ?
C8 C9 1.371(3) ?
C8 C7 1.380(3) ?
C8 H8 0.9300 ?
C7 C6 1.379(3) ?
C7 H7 0.9300 ?
C12 C13 1.384(3) ?
C12 C3 1.469(3) ?
C24 C23 1.378(3) ?
C24 C19 1.399(3) ?
C18 C19 1.504(3) ?
C18 H18A 0.9700 ?
C18 H18B 0.9700 ?
N4 C3 1.369(3) y
N4 C5 1.376(3) ?
C14 C13 1.378(4) ?
C14 H14 0.9300 ?
C23 C22 1.370(3) ?
C23 H23 0.9300 ?
C3 N2 1.313(3) y
C9 C10 1.369(4) ?
C9 H9 0.9300 ?
C19 C20 1.385(3) ?
C13 H13 0.9300 ?
C6 C11 1.391(3) ?
C6 C5 1.467(3) ?
C5 N1 1.309(3) y
N2 N1 1.393(3) y
C22 C21 1.371(3) ?
C22 H22 0.9300 ?
C10 C11 1.381(3) ?
C10 H10 0.9300 ?
C11 H11 0.9300 ?
C20 C21 1.385(3) y
C20 Cl2 1.739(2) ?
C21 H21 0.9300 ?

loop_
_geom_hbond_atom_site_label_D
_geom_hbond_atom_site_label_H
_geom_hbond_atom_site_label_A
_geom_hbond_site_symmetry_A
_geom_hbond_distance_DH
_geom_hbond_distance_HA
_geom_hbond_distance_DA
_geom_hbond_angle_DHA
N3 H3 N2 8_566 0.89(2) 2.30(2) 3.148(3) 159.1(19)
C7 H7 N1 8_566 0.93 2.54 3.241(3) 132
C17 H17 N3 . 0.93 2.59 3.068(3) 113
C18 H18A Cl2 . 0.97 2.59 3.089(2) 112

loop_
_geom_torsion_atom_site_label_1
_geom_torsion_atom_site_label_2
_geom_torsion_atom_site_label_3
_geom_torsion_atom_site_label_4
_geom_torsion
C15 C16 C17 C12 -0.7(4)
C17 C16 C15 C14 -0.5(4)
C9 C8 C7 C6 -0.3(3)
C16 C17 C12 C13 0.9(3)
C16 C17 C12 C3 -177.8(2)
N4 N3 C18 C19 72.4(2)
C18 N3 N4 C3 -103.2(2)
C18 N3 N4 C5 66.8(3)
C16 C15 C14 C13 1.4(5)
C19 C24 C23 C22 0.5(4)
Cl1 C24 C23 C22 -178.87(19)
C5 N4 C3 N2 1.5(2)
N3 N4 C3 N2 173.51(18)
C5 N4 C3 C12 -175.9(2)
N3 N4 C3 C12 -3.9(3)
C13 C12 C3 N2 -30.1(3)
C17 C12 C3 N2 148.7(2)
C13 C12 C3 N4 147.0(2)
C17 C12 C3 N4 -34.2(3)
C7 C8 C9 C10 -0.2(4)
C23 C24 C19 C20 2.7(3)
Cl1 C24 C19 C20 -177.91(15)
C23 C24 C19 C18 -170.8(2)
Cl1 C24 C19 C18 8.5(3)
N3 C18 C19 C20 -98.0(2)
N3 C18 C19 C24 75.1(2)
C15 C14 C13 C12 -1.2(4)
C17 C12 C13 C14 0.0(4)
C3 C12 C13 C14 178.8(2)
C8 C7 C6 C11 0.7(3)
C8 C7 C6 C5 177.1(2)
C3 N4 C5 N1 -1.3(2)
N3 N4 C5 N1 -172.70(19)
C3 N4 C5 C6 179.1(2)
N3 N4 C5 C6 7.7(3)
C7 C6 C5 N1 -136.5(2)
C11 C6 C5 N1 39.9(3)
C7 C6 C5 N4 43.1(3)
C11 C6 C5 N4 -140.5(2)
N4 C3 N2 N1 -1.2(2)
C12 C3 N2 N1 176.32(19)
N4 C5 N1 N2 0.6(2)
C6 C5 N1 N2 -179.77(19)
C3 N2 N1 C5 0.4(2)
C24 C23 C22 C21 -2.4(4)
C8 C9 C10 C11 0.3(4)
C9 C10 C11 C6 0.2(4)
C7 C6 C11 C10 -0.7(4)
C5 C6 C11 C10 -177.2(2)
C24 C19 C20 C21 -4.3(3)
C18 C19 C20 C21 169.1(2)
C24 C19 C20 Cl2 176.27(16)
C18 C19 C20 Cl2 -10.3(3)
C23 C22 C21 C20 0.8(4)
C19 C20 C21 C22 2.7(4)
Cl2 C20 C21 C22 -177.92(19)

loop_
_cod_related_entry_id
_cod_related_entry_database
_cod_related_entry_code
1 ChemSpider 9713249
